data_7223172
loop_
_publ_author_name
'Sun, Hao-Ling'
'Jia, Li'
'Wang, Zhenqiang'

_publ_section_title
;
 Crystal structures and luminescent properties of new lanthanide(III)
 complexes derived from 2-phenyl-4-pyrimidinecarboxylate
;
_journal_name_full 'RSC Adv.'
_journal_paper_doi 10.1039/C5RA21607A
_journal_year 2015
_chemical_formula_sum 'C33 H25 Eu N6 O8'
_chemical_formula_weight 785.55
_chemical_name_systematic
; 
 ? 
;
_space_group_IT_number 14
_symmetry_cell_setting monoclinic
_symmetry_space_group_name_Hall '-P 2ybc'
_symmetry_space_group_name_H-M 'P 1 21/c 1'
_atom_sites_solution_hydrogens geom
_atom_sites_solution_primary direct
_atom_sites_solution_secondary difmap
_audit_creation_method SHELXL-97
_audit_update_record
;
2015-08-24 deposited with the CCDC.
2015-11-04 downloaded from the CCDC.
;
_cell_angle_alpha 90.00
_cell_angle_beta 104.803(1)
_cell_angle_gamma 90.00
_cell_formula_units_Z 4
_cell_length_a 15.873(1)
_cell_length_b 22.954(2)
_cell_length_c 8.926(1)
_cell_measurement_reflns_used 6684
_cell_measurement_temperature 296(2)
_cell_measurement_theta_max 27.57
_cell_measurement_theta_min 2.65
_cell_volume 3144.2(5)
_computing_cell_refinement 'Bruker SMART'
_computing_data_collection 'Bruker SMART'
_computing_data_reduction 'Bruker SAINT'
_computing_molecular_graphics 'Bruker SHELXTL'
_computing_publication_material 'Bruker SHELXTL'
_computing_structure_refinement 'Bruker SHELXTL'
_computing_structure_solution 'Bruker SHELXTL'
_diffrn_ambient_temperature 296(2)
_diffrn_measured_fraction_theta_full 0.987
_diffrn_measured_fraction_theta_max 0.987
_diffrn_measurement_device_type 'CCD area detector'
_diffrn_measurement_method 'phi and omega scans'
_diffrn_radiation_monochromator graphite
_diffrn_radiation_source 'fine-focus sealed tube'
_diffrn_radiation_type MoK\a
_diffrn_radiation_wavelength 0.71073
_diffrn_reflns_av_R_equivalents 0.0317
_diffrn_reflns_av_sigmaI/netI 0.0396
_diffrn_reflns_limit_h_max 20
_diffrn_reflns_limit_h_min -10
_diffrn_reflns_limit_k_max 29
_diffrn_reflns_limit_k_min -27
_diffrn_reflns_limit_l_max 11
_diffrn_reflns_limit_l_min -11
_diffrn_reflns_number 19003
_diffrn_reflns_theta_full 27.66
_diffrn_reflns_theta_max 27.66
_diffrn_reflns_theta_min 1.60
_exptl_absorpt_coefficient_mu 2.057
_exptl_absorpt_correction_T_max 0.9222
_exptl_absorpt_correction_T_min 0.4786
_exptl_absorpt_correction_type multi-scan
_exptl_absorpt_process_details SADABS
_exptl_crystal_colour colourless
_exptl_crystal_density_diffrn 1.659
_exptl_crystal_density_method 'not measured'
_exptl_crystal_description needle
_exptl_crystal_F_000 1568
_exptl_crystal_size_max 0.42
_exptl_crystal_size_mid 0.12
_exptl_crystal_size_min 0.04
_refine_diff_density_max 0.630
_refine_diff_density_min -0.526
_refine_diff_density_rms 0.093
_refine_ls_extinction_method none
_refine_ls_goodness_of_fit_ref 1.024
_refine_ls_hydrogen_treatment mixed
_refine_ls_matrix_type full
_refine_ls_number_parameters 446
_refine_ls_number_reflns 7230
_refine_ls_number_restraints 6
_refine_ls_restrained_S_all 1.025
_refine_ls_R_factor_all 0.0371
_refine_ls_R_factor_gt 0.0280
_refine_ls_shift/su_max 0.002
_refine_ls_shift/su_mean 0.000
_refine_ls_structure_factor_coef Fsqd
_refine_ls_weighting_details 'calc w=1/[\s^2^(Fo^2^)+(0.0342P)^2^+0.0000P] where P=(Fo^2^+2Fc^2^)/3'
_refine_ls_weighting_scheme calc
_refine_ls_wR_factor_gt 0.0651
_refine_ls_wR_factor_ref 0.0693
_reflns_number_gt 5992
_reflns_number_total 7230
_reflns_threshold_expression >2sigma(I)
_cod_data_source_file c5ra21607a2.cif
_cod_data_source_block 1
_cod_depositor_comments
;
The following automatic conversions were performed:

'_symmetry_cell_setting' value 'Monoclinic' changed to 'monoclinic'
according to
/usr/data/users/saulius/crontab/automatic-downloads/rss-feeds/RSC/lib/dictionaries/cif_core.dic
dictionary named 'cif_core.dic' version 2.4.2 from 2011-04-26.

'_exptl_absorpt_correction_type' value 'Multi-scan' changed to
'multi-scan' according to
/usr/data/users/saulius/crontab/automatic-downloads/rss-feeds/RSC/lib/dictionaries/cif_core.dic
dictionary named 'cif_core.dic' version 2.4.2 from 2011-04-26.

Automatic conversion script
Id: cif_fix_values 3271 2015-04-21 07:52:19Z andrius 
;
_cod_original_cell_volume 3144.2(4)
_cod_original_sg_symbol_H-M P2(1)/c
_cod_database_code 7223172

loop_
_symmetry_equiv_pos_as_xyz
'x, y, z'
'-x, y+1/2, -z+1/2'
'-x, -y, -z'
'x, -y-1/2, z-1/2'

loop_
_atom_site_label
_atom_site_type_symbol
_atom_site_fract_x
_atom_site_fract_y
_atom_site_fract_z
_atom_site_U_iso_or_equiv
_atom_site_adp_type
_atom_site_occupancy
_atom_site_symmetry_multiplicity
_atom_site_calc_flag
_atom_site_refinement_flags
C1 C 0.3333(2) 0.22203(14) 0.5666(3) 0.0319(7) Uani 1 1 d .
C2 C 0.2401(2) 0.19973(12) 0.5113(3) 0.0309(6) Uani 1 1 d .
C3 C 0.1792(2) 0.20941(14) 0.5941(4) 0.0405(8) Uani 1 1 d .
H3 H 0.1938 0.2282 0.6895 0.049 Uiso 1 1 calc R
C4 C 0.0953(2) 0.18989(16) 0.5291(4) 0.0478(9) Uani 1 1 d .
H4 H 0.0535 0.1949 0.5845 0.057 Uiso 1 1 calc R
C5 C 0.1355(2) 0.15704(13) 0.3187(3) 0.0357(7) Uani 1 1 d .
C6 C 0.1108(2) 0.13214(14) 0.1597(4) 0.0396(7) Uani 1 1 d .
C7 C 0.0342(2) 0.10217(19) 0.1050(5) 0.0652(11) Uani 1 1 d .
H7 H -0.0025 0.0956 0.1694 0.078 Uiso 1 1 calc R
C8 C 0.0115(3) 0.0817(2) -0.0467(5) 0.0815(15) Uani 1 1 d .
H8 H -0.0397 0.0606 -0.0822 0.098 Uiso 1 1 calc R
C9 C 0.0632(3) 0.09214(19) -0.1433(5) 0.0662(12) Uani 1 1 d .
H9 H 0.0466 0.0791 -0.2453 0.079 Uiso 1 1 calc R
C10 C 0.1397(2) 0.12188(16) -0.0908(4) 0.0528(9) Uani 1 1 d .
H10 H 0.1755 0.1287 -0.1568 0.063 Uiso 1 1 calc R
C11 C 0.1640(2) 0.14179(14) 0.0604(4) 0.0431(8) Uani 1 1 d .
H11 H 0.2163 0.1618 0.0959 0.052 Uiso 1 1 calc R
C12 C 0.47447(19) 0.15602(11) 0.9566(3) 0.0282(6) Uani 1 1 d .
C13 C 0.4573(2) 0.09679(12) 0.8797(3) 0.0290(6) Uani 1 1 d .
C14 C 0.4952(2) 0.08122(13) 0.7634(3) 0.0406(8) Uani 1 1 d .
H14 H 0.5286 0.1072 0.7228 0.049 Uiso 1 1 calc R
C15 C 0.4808(2) 0.02487(14) 0.7106(4) 0.0457(9) Uani 1 1 d .
H15 H 0.5087 0.0121 0.6368 0.055 Uiso 1 1 calc R
C16 C 0.3914(2) 0.00773(12) 0.8666(3) 0.0304(6) Uani 1 1 d .
C17 C 0.3296(2) -0.03029(12) 0.9189(3) 0.0324(7) Uani 1 1 d .
C18 C 0.2706(2) -0.00607(14) 0.9923(4) 0.0437(8) Uani 1 1 d .
H18 H 0.2708 0.0339 1.0089 0.052 Uiso 1 1 calc R
C19 C 0.2119(2) -0.04070(16) 1.0405(4) 0.0527(9) Uani 1 1 d .
H19 H 0.1716 -0.0238 1.0866 0.063 Uiso 1 1 calc R
C20 C 0.2123(3) -0.10013(16) 1.0211(4) 0.0531(9) Uani 1 1 d .
H20 H 0.1727 -0.1235 1.0542 0.064 Uiso 1 1 calc R
C21 C 0.2721(3) -0.12449(15) 0.9523(4) 0.0501(9) Uani 1 1 d .
H21 H 0.2742 -0.1648 0.9426 0.060 Uiso 1 1 calc R
C22 C 0.3290(2) -0.09022(13) 0.8975(4) 0.0430(8) Uani 1 1 d .
H22 H 0.3670 -0.1072 0.8463 0.052 Uiso 1 1 calc R
C23 C 0.63131(18) 0.26659(11) 1.1967(3) 0.0250(6) Uani 1 1 d .
C24 C 0.7225(2) 0.28575(12) 1.1952(3) 0.0285(6) Uani 1 1 d .
C25 C 0.7947(2) 0.25313(14) 1.2611(4) 0.0397(8) Uani 1 1 d .
H25 H 0.7912 0.2205 1.3210 0.048 Uiso 1 1 calc R
C26 C 0.8731(2) 0.27059(17) 1.2348(5) 0.0535(10) Uani 1 1 d .
H26 H 0.9219 0.2473 1.2710 0.064 Uiso 1 1 calc R
C27 C 0.8088(2) 0.35153(14) 1.1120(3) 0.0361(7) Uani 1 1 d .
C28 C 0.8176(2) 0.40985(15) 1.0453(4) 0.0408(8) Uani 1 1 d .
C29 C 0.8815(2) 0.41999(17) 0.9675(4) 0.0535(10) Uani 1 1 d .
H29 H 0.9187 0.3902 0.9542 0.064 Uiso 1 1 calc R
C30 C 0.8889(3) 0.4756(2) 0.9098(5) 0.0729(13) Uani 1 1 d .
H30 H 0.9313 0.4829 0.8571 0.087 Uiso 1 1 calc R
C31 C 0.8348(3) 0.5196(2) 0.9295(5) 0.0729(13) Uani 1 1 d .
H31 H 0.8411 0.5565 0.8908 0.087 Uiso 1 1 calc R
C32 C 0.7715(3) 0.50997(16) 1.0058(5) 0.0626(11) Uani 1 1 d .
H32 H 0.7347 0.5400 1.0190 0.075 Uiso 1 1 calc R
C33 C 0.7630(2) 0.45431(14) 1.0633(4) 0.0480(9) Uani 1 1 d .
H33 H 0.7199 0.4472 1.1146 0.058 Uiso 1 1 calc R
Eu1 Eu 0.482878(9) 0.296542(5) 0.837351(14) 0.02232(5) Uani 1 1 d .
N1 N 0.21947(16) 0.17151(11) 0.3755(3) 0.0326(6) Uani 1 1 d .
N2 N 0.07172(17) 0.16428(13) 0.3911(3) 0.0465(7) Uani 1 1 d .
N3 N 0.40551(16) 0.06081(10) 0.9327(3) 0.0303(5) Uani 1 1 d .
N4 N 0.42948(18) -0.01211(10) 0.7590(3) 0.0383(6) Uani 1 1 d .
N5 N 0.72910(15) 0.33595(10) 1.1206(3) 0.0292(5) Uani 1 1 d .
N6 N 0.88120(18) 0.31952(13) 1.1598(3) 0.0492(7) Uani 1 1 d .
O1 O 0.34658(14) 0.25770(10) 0.6763(2) 0.0445(6) Uani 1 1 d .
O2 O 0.38637(15) 0.20388(10) 0.4976(3) 0.0452(6) Uani 1 1 d .
O3 O 0.49017(17) 0.19597(8) 0.8741(3) 0.0425(6) Uani 1 1 d .
O4 O 0.47348(15) 0.15937(9) 1.0948(2) 0.0400(5) Uani 1 1 d .
O5 O 0.56971(13) 0.28744(8) 1.0961(2) 0.0305(5) Uani 1 1 d .
O6 O 0.62522(14) 0.23055(9) 1.2987(2) 0.0344(5) Uani 1 1 d .
O7 O 0.56958(14) 0.38367(8) 0.9172(2) 0.0335(5) Uani 1 1 d D
H7C H 0.577(2) 0.4165(12) 0.860(4) 0.085(7) Uiso 1 1 d D
H7D H 0.6222(17) 0.3726(15) 0.979(4) 0.085(7) Uiso 1 1 d D
O8 O 0.38053(16) 0.38386(11) 0.7894(3) 0.0471(6) Uani 1 1 d D
H8C H 0.3253(16) 0.3734(18) 0.797(4) 0.085(7) Uiso 1 1 d D
H8D H 0.375(2) 0.3989(17) 0.691(3) 0.085(7) Uiso 1 1 d D

loop_
_atom_site_aniso_label
_atom_site_aniso_U_11
_atom_site_aniso_U_22
_atom_site_aniso_U_33
_atom_site_aniso_U_23
_atom_site_aniso_U_13
_atom_site_aniso_U_12
C1 0.0293(16) 0.0430(17) 0.0229(14) 0.0028(12) 0.0059(12) -0.0066(14)
C2 0.0293(15) 0.0357(16) 0.0280(15) 0.0010(12) 0.0081(12) -0.0017(13)
C3 0.0356(18) 0.052(2) 0.0361(17) -0.0057(14) 0.0135(14) -0.0049(16)
C4 0.0324(18) 0.068(2) 0.048(2) -0.0042(17) 0.0192(16) -0.0032(17)
C5 0.0296(16) 0.0401(17) 0.0365(16) -0.0004(13) 0.0069(13) -0.0029(14)
C6 0.0322(17) 0.0428(18) 0.0410(17) -0.0067(14) 0.0045(14) -0.0023(15)
C7 0.042(2) 0.085(3) 0.069(3) -0.028(2) 0.016(2) -0.019(2)
C8 0.046(2) 0.106(4) 0.086(3) -0.051(3) 0.006(2) -0.022(3)
C9 0.054(2) 0.083(3) 0.051(2) -0.029(2) -0.005(2) 0.017(2)
C10 0.054(2) 0.063(2) 0.0374(18) -0.0069(16) 0.0059(17) 0.007(2)
C11 0.046(2) 0.0422(19) 0.0387(17) -0.0038(14) 0.0061(16) -0.0013(16)
C12 0.0361(16) 0.0227(14) 0.0274(14) -0.0020(11) 0.0110(12) 0.0004(12)
C13 0.0406(17) 0.0238(14) 0.0218(13) -0.0026(10) 0.0062(12) -0.0009(13)
C14 0.061(2) 0.0345(17) 0.0336(16) -0.0091(13) 0.0260(16) -0.0142(16)
C15 0.064(2) 0.0419(18) 0.0390(18) -0.0171(15) 0.0275(17) -0.0082(18)
C16 0.0354(16) 0.0261(14) 0.0290(14) -0.0027(11) 0.0072(13) -0.0005(13)
C17 0.0362(17) 0.0245(14) 0.0351(16) 0.0004(12) 0.0068(13) -0.0032(13)
C18 0.046(2) 0.0307(17) 0.056(2) 0.0002(15) 0.0167(17) 0.0010(15)
C19 0.053(2) 0.050(2) 0.063(2) 0.0021(18) 0.0295(19) -0.0019(19)
C20 0.057(2) 0.050(2) 0.054(2) 0.0071(17) 0.0171(19) -0.0162(19)
C21 0.064(2) 0.0294(17) 0.058(2) 0.0009(15) 0.0171(19) -0.0103(17)
C22 0.053(2) 0.0283(16) 0.051(2) -0.0021(14) 0.0193(17) -0.0027(15)
C23 0.0293(15) 0.0223(14) 0.0247(13) -0.0024(11) 0.0095(12) -0.0032(12)
C24 0.0324(16) 0.0276(15) 0.0251(14) -0.0010(11) 0.0068(12) -0.0020(12)
C25 0.0370(18) 0.0386(18) 0.0419(18) 0.0093(14) 0.0071(15) 0.0010(15)
C26 0.0322(19) 0.055(2) 0.070(3) 0.013(2) 0.0065(18) 0.0057(18)
C27 0.0343(17) 0.0432(18) 0.0303(15) -0.0002(13) 0.0070(13) -0.0092(15)
C28 0.0386(18) 0.0447(19) 0.0359(17) 0.0024(14) 0.0036(14) -0.0191(16)
C29 0.044(2) 0.064(2) 0.053(2) 0.0102(18) 0.0145(17) -0.0175(19)
C30 0.070(3) 0.083(3) 0.070(3) 0.025(2) 0.026(2) -0.029(3)
C31 0.095(4) 0.055(3) 0.068(3) 0.019(2) 0.019(3) -0.029(3)
C32 0.083(3) 0.039(2) 0.062(2) 0.0040(18) 0.011(2) -0.016(2)
C33 0.057(2) 0.0402(19) 0.047(2) 0.0001(15) 0.0130(18) -0.0177(18)
Eu1 0.02685(8) 0.02153(8) 0.01939(8) 0.00117(5) 0.00739(6) 0.00001(6)
N1 0.0273(13) 0.0408(15) 0.0292(13) -0.0015(10) 0.0062(11) -0.0057(12)
N2 0.0286(14) 0.0660(19) 0.0457(16) -0.0101(14) 0.0110(13) -0.0083(14)
N3 0.0417(15) 0.0224(12) 0.0282(12) -0.0024(9) 0.0115(11) -0.0017(11)
N4 0.0508(17) 0.0266(13) 0.0402(14) -0.0105(11) 0.0163(13) -0.0047(12)
N5 0.0298(13) 0.0289(12) 0.0290(12) 0.0016(10) 0.0075(10) -0.0069(11)
N6 0.0313(15) 0.0553(18) 0.0604(19) 0.0109(15) 0.0105(14) -0.0059(14)
O1 0.0368(13) 0.0546(14) 0.0400(12) -0.0135(11) 0.0059(10) -0.0065(11)
O2 0.0333(12) 0.0733(17) 0.0321(12) -0.0071(10) 0.0138(10) -0.0101(12)
O3 0.0741(18) 0.0230(11) 0.0368(12) -0.0014(8) 0.0257(12) -0.0068(11)
O4 0.0674(16) 0.0305(11) 0.0250(10) -0.0070(8) 0.0174(11) -0.0070(11)
O5 0.0285(11) 0.0389(12) 0.0232(10) 0.0031(8) 0.0049(9) -0.0008(9)
O6 0.0352(12) 0.0336(11) 0.0364(11) 0.0109(9) 0.0129(9) -0.0004(10)
O7 0.0382(12) 0.0240(10) 0.0373(11) 0.0060(9) 0.0081(10) -0.0033(10)
O8 0.0431(14) 0.0484(14) 0.0491(14) 0.0029(11) 0.0102(12) 0.0151(12)

loop_
_atom_type_symbol
_atom_type_description
_atom_type_scat_dispersion_real
_atom_type_scat_dispersion_imag
_atom_type_scat_source
C C 0.0033 0.0016 'International Tables Vol C Tables 4.2.6.8 and 6.1.1.4'
H H 0.0000 0.0000 'International Tables Vol C Tables 4.2.6.8 and 6.1.1.4'
N N 0.0061 0.0033 'International Tables Vol C Tables 4.2.6.8 and 6.1.1.4'
O O 0.0106 0.0060 'International Tables Vol C Tables 4.2.6.8 and 6.1.1.4'
Eu Eu -0.1578 3.6682 'International Tables Vol C Tables 4.2.6.8 and 6.1.1.4'

loop_
_geom_angle_atom_site_label_1
_geom_angle_atom_site_label_2
_geom_angle_atom_site_label_3
_geom_angle
_geom_angle_site_symmetry_1
_geom_angle_site_symmetry_3
O2 C1 O1 127.6(3) . .
O2 C1 C2 117.1(3) . .
O1 C1 C2 115.4(3) . .
N1 C2 C3 121.4(3) . .
N1 C2 C1 116.6(3) . .
C3 C2 C1 122.0(3) . .
C2 C3 C4 117.1(3) . .
C2 C3 H3 121.4 . .
C4 C3 H3 121.4 . .
N2 C4 C3 122.9(3) . .
N2 C4 H4 118.5 . .
C3 C4 H4 118.5 . .
N1 C5 N2 125.9(3) . .
N1 C5 C6 116.8(3) . .
N2 C5 C6 117.3(3) . .
C7 C6 C11 118.7(3) . .
C7 C6 C5 121.7(3) . .
C11 C6 C5 119.5(3) . .
C6 C7 C8 120.0(4) . .
C6 C7 H7 120.0 . .
C8 C7 H7 120.0 . .
C9 C8 C7 120.8(4) . .
C9 C8 H8 119.6 . .
C7 C8 H8 119.6 . .
C8 C9 C10 120.0(4) . .
C8 C9 H9 120.0 . .
C10 C9 H9 120.0 . .
C9 C10 C11 120.1(4) . .
C9 C10 H10 120.0 . .
C11 C10 H10 120.0 . .
C10 C11 C6 120.4(3) . .
C10 C11 H11 119.8 . .
C6 C11 H11 119.8 . .
O4 C12 O3 126.9(3) . .
O4 C12 C13 117.4(2) . .
O3 C12 C13 115.8(2) . .
N3 C13 C14 122.4(3) . .
N3 C13 C12 116.8(2) . .
C14 C13 C12 120.8(3) . .
C13 C14 C15 115.9(3) . .
C13 C14 H14 122.1 . .
C15 C14 H14 122.1 . .
N4 C15 C14 123.6(3) . .
N4 C15 H15 118.2 . .
C14 C15 H15 118.2 . .
N4 C16 N3 124.5(3) . .
N4 C16 C17 119.0(2) . .
N3 C16 C17 116.5(3) . .
C18 C17 C22 118.7(3) . .
C18 C17 C16 119.7(3) . .
C22 C17 C16 121.6(3) . .
C19 C18 C17 120.6(3) . .
C19 C18 H18 119.7 . .
C17 C18 H18 119.7 . .
C18 C19 C20 120.6(3) . .
C18 C19 H19 119.7 . .
C20 C19 H19 119.7 . .
C21 C20 C19 119.0(3) . .
C21 C20 H20 120.5 . .
C19 C20 H20 120.5 . .
C20 C21 C22 121.1(3) . .
C20 C21 H21 119.4 . .
C22 C21 H21 119.4 . .
C21 C22 C17 119.9(3) . .
C21 C22 H22 120.1 . .
C17 C22 H22 120.1 . .
O5 C23 O6 126.0(3) . .
O5 C23 C24 117.3(2) . .
O6 C23 C24 116.7(2) . .
N5 C24 C25 121.2(3) . .
N5 C24 C23 116.5(2) . .
C25 C24 C23 122.3(3) . .
C24 C25 C26 117.3(3) . .
C24 C25 H25 121.3 . .
C26 C25 H25 121.3 . .
N6 C26 C25 122.5(3) . .
N6 C26 H26 118.7 . .
C25 C26 H26 118.7 . .
N5 C27 N6 125.7(3) . .
N5 C27 C28 116.9(3) . .
N6 C27 C28 117.5(3) . .
C33 C28 C29 119.8(3) . .
C33 C28 C27 119.7(3) . .
C29 C28 C27 120.5(3) . .
C28 C29 C30 118.7(4) . .
C28 C29 H29 120.7 . .
C30 C29 H29 120.7 . .
C31 C30 C29 121.0(4) . .
C31 C30 H30 119.5 . .
C29 C30 H30 119.5 . .
C30 C31 C32 120.7(4) . .
C30 C31 H31 119.7 . .
C32 C31 H31 119.7 . .
C31 C32 C33 118.9(4) . .
C31 C32 H32 120.6 . .
C33 C32 H32 120.6 . .
C28 C33 C32 120.9(4) . .
C28 C33 H33 119.5 . .
C32 C33 H33 119.5 . .
O3 Eu1 O2 85.80(8) . 4_566
O3 Eu1 O4 122.91(7) . 4_565
O2 Eu1 O4 131.50(8) 4_566 4_565
O3 Eu1 O5 77.32(7) . .
O2 Eu1 O5 73.39(7) 4_566 .
O4 Eu1 O5 144.50(7) 4_565 .
O3 Eu1 O7 140.38(8) . .
O2 Eu1 O7 103.51(8) 4_566 .
O4 Eu1 O7 79.30(7) 4_565 .
O5 Eu1 O7 69.08(7) . .
O3 Eu1 O1 74.08(8) . .
O2 Eu1 O1 74.88(8) 4_566 .
O4 Eu1 O1 77.14(8) 4_565 .
O5 Eu1 O1 138.34(7) . .
O7 Eu1 O1 145.52(7) . .
O3 Eu1 O6 75.77(8) . 4_565
O2 Eu1 O6 148.54(7) 4_566 4_565
O4 Eu1 O6 79.87(7) 4_565 4_565
O5 Eu1 O6 77.77(7) . 4_565
O7 Eu1 O6 77.09(7) . 4_565
O1 Eu1 O6 122.33(7) . 4_565
O3 Eu1 O8 144.09(9) . .
O2 Eu1 O8 67.56(8) 4_566 .
O4 Eu1 O8 67.67(8) 4_565 .
O5 Eu1 O8 114.78(7) . .
O7 Eu1 O8 71.98(8) . .
O1 Eu1 O8 75.93(8) . .
O6 Eu1 O8 138.36(8) 4_565 .
C2 N1 C5 116.8(3) . .
C4 N2 C5 115.6(3) . .
C13 N3 C16 117.0(2) . .
C15 N4 C16 116.4(2) . .
C27 N5 C24 116.8(3) . .
C26 N6 C27 116.0(3) . .
C1 O1 Eu1 130.3(2) . .
C1 O2 Eu1 159.8(2) . 4_565
C12 O3 Eu1 143.67(19) . .
C12 O4 Eu1 157.72(19) . 4_566
C23 O5 Eu1 152.89(18) . .
C23 O6 Eu1 121.00(18) . 4_566
Eu1 O7 H7C 130(2) . .
Eu1 O7 H7D 108(2) . .
H7C O7 H7D 110(2) . .
Eu1 O8 H8C 111(3) . .
Eu1 O8 H8D 111(3) . .
H8C O8 H8D 108(2) . .

loop_
_geom_bond_atom_site_label_1
_geom_bond_atom_site_label_2
_geom_bond_distance
_geom_bond_site_symmetry_2
C1 O2 1.236(4) .
C1 O1 1.252(3) .
C1 C2 1.523(4) .
C2 N1 1.339(4) .
C2 C3 1.376(4) .
C3 C4 1.384(5) .
C3 H3 0.9300 .
C4 N2 1.330(4) .
C4 H4 0.9300 .
C5 N1 1.341(4) .
C5 N2 1.343(4) .
C5 C6 1.487(4) .
C6 C7 1.374(5) .
C6 C11 1.389(5) .
C7 C8 1.391(5) .
C7 H7 0.9300 .
C8 C9 1.354(6) .
C8 H8 0.9300 .
C9 C10 1.368(5) .
C9 H9 0.9300 .
C10 C11 1.383(4) .
C10 H10 0.9300 .
C11 H11 0.9300 .
C12 O4 1.240(3) .
C12 O3 1.241(3) .
C12 C13 1.516(4) .
C13 N3 1.334(4) .
C13 C14 1.375(4) .
C14 C15 1.376(4) .
C14 H14 0.9300 .
C15 N4 1.323(4) .
C15 H15 0.9300 .
C16 N4 1.339(4) .
C16 N3 1.347(3) .
C16 C17 1.475(4) .
C17 C18 1.388(4) .
C17 C22 1.389(4) .
C18 C19 1.375(4) .
C18 H18 0.9300 .
C19 C20 1.375(5) .
C19 H19 0.9300 .
C20 C21 1.374(5) .
C20 H20 0.9300 .
C21 C22 1.379(5) .
C21 H21 0.9300 .
C22 H22 0.9300 .
C23 O5 1.242(3) .
C23 O6 1.252(3) .
C23 C24 1.517(4) .
C24 N5 1.348(3) .
C24 C25 1.369(4) .
C25 C26 1.382(5) .
C25 H25 0.9300 .
C26 N6 1.331(5) .
C26 H26 0.9300 .
C27 N5 1.336(4) .
C27 N6 1.339(4) .
C27 C28 1.486(4) .
C28 C33 1.374(5) .
C28 C29 1.387(5) .
C29 C30 1.393(5) .
C29 H29 0.9300 .
C30 C31 1.366(6) .
C30 H30 0.9300 .
C31 C32 1.368(6) .
C31 H31 0.9300 .
C32 C33 1.396(5) .
C32 H32 0.9300 .
C33 H33 0.9300 .
Eu1 O3 2.3303(19) .
Eu1 O2 2.348(2) 4_566
Eu1 O4 2.3596(18) 4_565
Eu1 O5 2.3775(18) .
Eu1 O7 2.4291(19) .
Eu1 O1 2.440(2) .
Eu1 O6 2.451(2) 4_565
Eu1 O8 2.546(2) .
O2 Eu1 2.348(2) 4_565
O4 Eu1 2.3596(18) 4_566
O6 Eu1 2.451(2) 4_566
O7 H7C 0.934(18) .
O7 H7D 0.913(18) .
O8 H8C 0.928(18) .
O8 H8D 0.925(18) .
